data_4024588
loop_
_publ_author_name
'Shaofeng Duan'
'Ranjan Jana'
'Jon A. Tunge'

_publ_contact_author
; 
   Prof. Tunge, Jon 
   Department of Chemistry -- University of Kansas
   Malott Hall
   1251 Wescoe Hall Dr, Rm 2010 
   Lawrence, KS  66045-7582  USA 
;
_publ_contact_author_email tunge@ku.edu
_publ_contact_author_fax 1(785)8645396
_publ_contact_author_phone 1(785)8644136
_publ_section_title
;
Lewis Acid-Catalyzed Diastereoselective Hydroarylation of Benzylidene
Malonic Esters
;
_journal_name_full 'Journal of Organic Chemistry'
_journal_page_first 4612
_journal_page_last 4614
_journal_paper_doi 10.1021/jo900367g
_journal_volume 74
_journal_year 2009
_chemical_formula_sum 'C19 H17 N O8'
_chemical_formula_weight 387.34
_chemical_name_systematic
; 
 ? 
;
_space_group_IT_number 29
_symmetry_cell_setting orthorhombic
_symmetry_space_group_name_Hall 'P 2c -2ac'
_symmetry_space_group_name_H-M 'P c a 21'
_atom_sites_solution_hydrogens geom
_atom_sites_solution_primary direct
_atom_sites_solution_secondary difmap
_audit_creation_method SHELXL-97
_cell_angle_alpha 90.00
_cell_angle_beta 90.00
_cell_angle_gamma 90.00
_cell_formula_units_Z 8
_cell_length_a 34.8509(19)
_cell_length_b 7.5774(4)
_cell_length_c 13.3246(7)
_cell_measurement_reflns_used 4358
_cell_measurement_temperature 100(2)
_cell_measurement_theta_max 21.81
_cell_measurement_theta_min 2.69
_cell_volume 3518.7(3)
_computing_cell_refinement 'Bruker SMART'
_computing_data_collection 'Bruker SAINT'
_computing_data_reduction 'Bruker SAINT'
_computing_molecular_graphics 'Bruker SHELXTL'
_computing_publication_material 'Bruker SHELXTL'
_computing_structure_refinement 'Bruker SHELXTL'
_computing_structure_solution 'Bruker SHELXTL'
_diffrn_ambient_temperature 100(2)
_diffrn_measured_fraction_theta_full 0.997
_diffrn_measured_fraction_theta_max 0.997
_diffrn_measurement_device_type 'Bruker SMART APEX CCD area detector'
_diffrn_measurement_method 'phi and omega scans'
_diffrn_radiation_monochromator graphite
_diffrn_radiation_source 'fine-focus sealed tube'
_diffrn_radiation_type MoK\a
_diffrn_radiation_wavelength 0.71073
_diffrn_reflns_av_R_equivalents 0.0695
_diffrn_reflns_av_sigmaI/netI 0.0712
_diffrn_reflns_limit_h_max 48
_diffrn_reflns_limit_h_min -49
_diffrn_reflns_limit_k_max 10
_diffrn_reflns_limit_k_min -10
_diffrn_reflns_limit_l_max 18
_diffrn_reflns_limit_l_min -19
_diffrn_reflns_number 39619
_diffrn_reflns_theta_full 30.51
_diffrn_reflns_theta_max 30.51
_diffrn_reflns_theta_min 2.34
_diffrn_standards_decay_% 0.00
_exptl_absorpt_coefficient_mu 0.116
_exptl_absorpt_correction_T_max 1.000
_exptl_absorpt_correction_T_min 0.948
_exptl_absorpt_correction_type multi-scan
_exptl_crystal_colour Colorless
_exptl_crystal_density_diffrn 1.462
_exptl_crystal_density_method 'not measured'
_exptl_crystal_description 'Rectangular parallelepiped'
_exptl_crystal_F_000 1616
_exptl_crystal_size_max 0.40
_exptl_crystal_size_mid 0.25
_exptl_crystal_size_min 0.07
_refine_diff_density_max 0.391
_refine_diff_density_min -0.276
_refine_diff_density_rms 0.065
_refine_ls_abs_structure_details 'Flack H D (1983), Acta Cryst. A39, 876-881'
_refine_ls_abs_structure_Flack 0.2(6)
_refine_ls_extinction_method none
_refine_ls_goodness_of_fit_ref 1.004
_refine_ls_hydrogen_treatment refall
_refine_ls_matrix_type full
_refine_ls_number_parameters 641
_refine_ls_number_reflns 10582
_refine_ls_number_restraints 1
_refine_ls_restrained_S_all 1.004
_refine_ls_R_factor_all 0.0759
_refine_ls_R_factor_gt 0.0564
_refine_ls_shift/su_max 0.001
_refine_ls_shift/su_mean 0.000
_refine_ls_structure_factor_coef Fsqd
_refine_ls_weighting_details 'calc w=1/[\s^2^(Fo^2^)+(0.0584P)^2^+0.0000P] where P=(Fo^2^+2Fc^2^)/3'
_refine_ls_weighting_scheme calc
_refine_ls_wR_factor_gt 0.1134
_refine_ls_wR_factor_ref 0.1201
_reflns_number_gt 8340
_reflns_number_total 10582
_reflns_threshold_expression >2sigma(I)
_cod_data_source_file jo900367g_si_001.cif
_cod_data_source_block k49f
_cod_depositor_comments
;
The following automatic conversions were performed:
'_symmetry_cell_setting' value 'Orthorhombic' changed to 'orthorhombic'
according to '/home/saulius/struct/CIF-dictionaries/cif_core.dic'
dictionary named 'cif_core.dic' version 2.4.1 from 2010-06-29.

Automatic conversion script
Id: cif_fix_enum 1527 2010-12-29 10:47:43Z saulius 
;
_cod_original_sg_symbol_H-M Pca2(1)
_cod_database_code 4024588

loop_
_symmetry_equiv_pos_as_xyz
'x, y, z'
'-x, -y, z+1/2'
'x+1/2, -y, z'
'-x+1/2, y, z+1/2'

loop_
_atom_site_label
_atom_site_type_symbol
_atom_site_fract_x
_atom_site_fract_y
_atom_site_fract_z
_atom_site_U_iso_or_equiv
_atom_site_adp_type
_atom_site_occupancy
_atom_site_symmetry_multiplicity
_atom_site_calc_flag
_atom_site_refinement_flags
_atom_site_disorder_assembly
_atom_site_disorder_group
O1 O 0.67748(4) 0.3903(2) 0.13789(11) 0.0192(3) Uani 1 1 d . . .
O2 O 0.66349(5) 0.4507(2) -0.01901(12) 0.0245(4) Uani 1 1 d . . .
O3 O 0.67314(5) 0.0471(2) -0.00896(15) 0.0354(4) Uani 1 1 d . . .
O4 O 0.62284(5) -0.0884(2) 0.06103(14) 0.0305(4) Uani 1 1 d . . .
O5 O 0.45892(5) 0.7598(2) 0.19094(15) 0.0320(4) Uani 1 1 d . . .
O6 O 0.50462(5) 0.9324(2) 0.24072(15) 0.0303(4) Uani 1 1 d . . .
O7 O 0.58737(4) 0.1068(2) 0.35232(12) 0.0220(3) Uani 1 1 d . . .
O8 O 0.71006(4) 0.2651(2) 0.47867(12) 0.0225(4) Uani 1 1 d . . .
N1 N 0.49262(5) 0.7912(3) 0.20876(15) 0.0217(4) Uani 1 1 d . . .
C1 C 0.65594(6) 0.3649(3) 0.05423(16) 0.0188(4) Uani 1 1 d . . .
C2 C 0.62439(6) 0.2288(3) 0.05998(16) 0.0193(4) Uani 1 1 d . . .
H2 H 0.6052(7) 0.249(3) 0.003(2) 0.025(7) Uiso 1 1 d . . .
C3 C 0.60241(6) 0.2316(3) 0.16039(16) 0.0177(4) Uani 1 1 d . . .
H3 H 0.5887(7) 0.126(3) 0.1601(18) 0.011(5) Uiso 1 1 d . . .
C4 C 0.63153(6) 0.2380(3) 0.24410(16) 0.0167(4) Uani 1 1 d . . .
C5 C 0.66730(6) 0.3111(3) 0.23006(16) 0.0165(4) Uani 1 1 d . . .
C6 C 0.69538(6) 0.3242(3) 0.30427(16) 0.0166(4) Uani 1 1 d . . .
H6 H 0.7196(7) 0.376(3) 0.2914(19) 0.013(6) Uiso 1 1 d . . .
C7 C 0.68588(6) 0.2595(3) 0.39833(16) 0.0176(4) Uani 1 1 d . . .
C8 C 0.65014(6) 0.1835(3) 0.41772(16) 0.0177(4) Uani 1 1 d . . .
H8 H 0.6454(7) 0.148(3) 0.478(2) 0.018(6) Uiso 1 1 d . . .
C9 C 0.62315(6) 0.1739(3) 0.34109(17) 0.0175(4) Uani 1 1 d . . .
C10 C 0.63985(6) 0.0425(3) 0.03947(17) 0.0208(4) Uani 1 1 d . . .
C11 C 0.68760(10) -0.1241(4) -0.0426(3) 0.0402(7) Uani 1 1 d . . .
H11A H 0.6690(9) -0.179(4) -0.086(3) 0.043(9) Uiso 1 1 d . . .
H11B H 0.6891(9) -0.200(5) 0.015(3) 0.048(9) Uiso 1 1 d . . .
H11C H 0.7122(11) -0.103(5) -0.078(3) 0.068(11) Uiso 1 1 d . . .
C12 C 0.57329(6) 0.3809(3) 0.16673(15) 0.0167(4) Uani 1 1 d . . .
C13 C 0.53440(6) 0.3429(3) 0.17216(17) 0.0193(4) Uani 1 1 d . . .
H13 H 0.5271(6) 0.231(3) 0.1685(18) 0.010(6) Uiso 1 1 d . . .
C14 C 0.50745(6) 0.4766(3) 0.18412(18) 0.0208(4) Uani 1 1 d . . .
H14 H 0.4814(8) 0.444(3) 0.184(2) 0.025(7) Uiso 1 1 d . . .
C15 C 0.52065(6) 0.6484(3) 0.19202(16) 0.0183(4) Uani 1 1 d . . .
C16 C 0.55912(6) 0.6915(3) 0.18471(17) 0.0194(4) Uani 1 1 d . . .
H16 H 0.5680(7) 0.810(3) 0.191(2) 0.017(6) Uiso 1 1 d . . .
C17 C 0.58538(6) 0.5565(3) 0.17096(18) 0.0194(4) Uani 1 1 d . . .
H17 H 0.6116(6) 0.585(3) 0.1697(18) 0.007(5) Uiso 1 1 d . . .
C18 C 0.57621(8) 0.0514(4) 0.4517(2) 0.0259(5) Uani 1 1 d . . .
H18A H 0.5509(9) 0.016(4) 0.447(3) 0.042(8) Uiso 1 1 d . . .
H18B H 0.5794(7) 0.145(3) 0.498(2) 0.019(6) Uiso 1 1 d . . .
H18C H 0.5934(10) -0.041(5) 0.477(3) 0.058(10) Uiso 1 1 d . . .
C19 C 0.74746(7) 0.3400(4) 0.46407(19) 0.0251(5) Uani 1 1 d . . .
H19A H 0.7450(8) 0.464(4) 0.440(2) 0.031(7) Uiso 1 1 d . . .
H19B H 0.7618(7) 0.274(3) 0.417(2) 0.017(6) Uiso 1 1 d . . .
H19C H 0.7592(9) 0.337(4) 0.527(3) 0.043(8) Uiso 1 1 d . . .
O21 O 0.30042(4) 0.3496(2) 0.12932(12) 0.0196(3) Uani 1 1 d . . .
O22 O 0.28016(5) 0.3892(2) 0.28329(12) 0.0229(3) Uani 1 1 d . . .
O23 O 0.28441(5) 0.7678(2) 0.20289(13) 0.0223(3) Uani 1 1 d . . .
O24 O 0.34464(5) 0.8609(2) 0.17396(13) 0.0249(3) Uani 1 1 d . . .
O25 O 0.48002(5) 0.0975(2) 0.49967(14) 0.0321(4) Uani 1 1 d . . .
O26 O 0.45098(5) -0.1252(2) 0.43247(14) 0.0307(4) Uani 1 1 d . . .
O27 O 0.42756(4) 0.5045(2) 0.03460(11) 0.0209(3) Uani 1 1 d . . .
O28 O 0.34485(4) 0.2444(2) -0.20494(12) 0.0222(3) Uani 1 1 d . . .
N21 N 0.45676(5) 0.0335(3) 0.44081(15) 0.0231(4) Uani 1 1 d . . .
C21 C 0.30291(6) 0.4303(3) 0.22013(17) 0.0176(4) Uani 1 1 d . . .
C22 C 0.33458(6) 0.5650(3) 0.23514(17) 0.0178(4) Uani 1 1 d . . .
H22 H 0.3390(7) 0.590(3) 0.308(2) 0.018(6) Uiso 1 1 d . . .
C23 C 0.37278(6) 0.5090(3) 0.18621(16) 0.0160(4) Uani 1 1 d . . .
H23 H 0.3879(7) 0.611(3) 0.1780(19) 0.016(6) Uiso 1 1 d . . .
C24 C 0.36479(6) 0.4383(3) 0.08273(16) 0.0155(4) Uani 1 1 d . . .
C25 C 0.32978(6) 0.3671(3) 0.05773(16) 0.0169(4) Uani 1 1 d . . .
C26 C 0.32089(6) 0.2980(3) -0.03636(17) 0.0181(4) Uani 1 1 d . . .
H26 H 0.2942(7) 0.256(3) -0.0429(19) 0.012(6) Uiso 1 1 d . . .
C27 C 0.34904(6) 0.3033(3) -0.10898(16) 0.0177(4) Uani 1 1 d . . .
C28 C 0.38530(6) 0.3714(3) -0.08749(17) 0.0176(4) Uani 1 1 d . . .
H28 H 0.4039(7) 0.369(3) -0.138(2) 0.023(6) Uiso 1 1 d . . .
C29 C 0.39308(6) 0.4378(3) 0.00652(16) 0.0175(4) Uani 1 1 d . . .
C30 C 0.32239(6) 0.7476(3) 0.19805(16) 0.0187(4) Uani 1 1 d . . .
C31 C 0.27030(8) 0.9416(3) 0.1748(2) 0.0263(5) Uani 1 1 d . . .
H31A H 0.2794(8) 1.026(4) 0.231(2) 0.030(7) Uiso 1 1 d . . .
H31B H 0.2424(10) 0.930(4) 0.176(3) 0.048(9) Uiso 1 1 d . . .
H31C H 0.2831(8) 0.980(4) 0.112(2) 0.029(7) Uiso 1 1 d . . .
C32 C 0.39450(6) 0.3811(3) 0.25302(16) 0.0165(4) Uani 1 1 d . . .
C33 C 0.41626(6) 0.4469(3) 0.33269(17) 0.0196(4) Uani 1 1 d . . .
H33 H 0.4194(7) 0.574(3) 0.350(2) 0.018(6) Uiso 1 1 d . . .
C34 C 0.43655(7) 0.3342(3) 0.39503(17) 0.0220(5) Uani 1 1 d . . .
H34 H 0.4518(8) 0.369(3) 0.449(2) 0.027(7) Uiso 1 1 d . . .
C35 C 0.43455(6) 0.1546(3) 0.37645(17) 0.0192(4) Uani 1 1 d . . .
C36 C 0.41273(7) 0.0845(3) 0.29948(18) 0.0222(5) Uani 1 1 d . . .
H36 H 0.4114(7) -0.032(3) 0.2949(19) 0.015(6) Uiso 1 1 d . . .
C37 C 0.39274(7) 0.1991(3) 0.23801(18) 0.0212(4) Uani 1 1 d . . .
H37 H 0.3762(7) 0.159(3) 0.188(2) 0.021(6) Uiso 1 1 d . . .
C38 C 0.45716(7) 0.5094(4) -0.04049(19) 0.0252(5) Uani 1 1 d . . .
H38A H 0.4783(8) 0.560(4) -0.010(2) 0.035(8) Uiso 1 1 d . . .
H38B H 0.4639(7) 0.395(4) -0.056(2) 0.025(7) Uiso 1 1 d . . .
H38C H 0.4475(8) 0.577(4) -0.101(2) 0.036(8) Uiso 1 1 d . . .
C39 C 0.30816(7) 0.1769(3) -0.23333(19) 0.0234(5) Uani 1 1 d . . .
H39A H 0.2875(8) 0.268(3) -0.224(2) 0.023(7) Uiso 1 1 d . . .
H39B H 0.3010(7) 0.075(4) -0.196(2) 0.027(7) Uiso 1 1 d . . .
H39C H 0.3099(8) 0.137(4) -0.304(3) 0.036(8) Uiso 1 1 d . . .

loop_
_atom_site_aniso_label
_atom_site_aniso_U_11
_atom_site_aniso_U_22
_atom_site_aniso_U_33
_atom_site_aniso_U_23
_atom_site_aniso_U_13
_atom_site_aniso_U_12
O1 0.0187(8) 0.0266(8) 0.0124(7) 0.0028(6) 0.0020(6) -0.0009(6)
O2 0.0268(8) 0.0304(9) 0.0162(8) 0.0014(7) 0.0001(6) 0.0010(7)
O3 0.0347(10) 0.0296(9) 0.0418(11) -0.0100(8) 0.0155(9) 0.0008(8)
O4 0.0350(10) 0.0260(9) 0.0305(10) -0.0041(7) 0.0041(8) -0.0005(7)
O5 0.0210(9) 0.0319(10) 0.0432(11) -0.0098(8) -0.0041(8) 0.0042(7)
O6 0.0301(9) 0.0228(8) 0.0381(10) -0.0054(8) 0.0067(8) -0.0003(7)
O7 0.0187(8) 0.0258(8) 0.0213(8) 0.0011(7) 0.0041(6) -0.0044(6)
O8 0.0206(8) 0.0310(9) 0.0158(8) 0.0059(7) -0.0035(6) -0.0032(7)
N1 0.0230(10) 0.0226(10) 0.0196(9) -0.0005(8) 0.0026(8) 0.0025(7)
C1 0.0206(11) 0.0215(11) 0.0141(10) -0.0025(8) 0.0022(8) 0.0042(8)
C2 0.0207(11) 0.0242(11) 0.0130(10) -0.0030(8) 0.0003(8) 0.0015(9)
C3 0.0158(10) 0.0205(11) 0.0169(10) -0.0020(8) -0.0012(8) -0.0017(8)
C4 0.0176(10) 0.0180(10) 0.0146(10) -0.0018(8) -0.0021(8) 0.0037(8)
C5 0.0199(10) 0.0170(10) 0.0126(10) -0.0003(8) 0.0013(8) 0.0023(8)
C6 0.0180(10) 0.0167(10) 0.0150(10) 0.0000(8) 0.0014(8) 0.0000(8)
C7 0.0183(11) 0.0189(10) 0.0157(10) -0.0011(8) -0.0017(8) 0.0026(8)
C8 0.0209(11) 0.0204(11) 0.0118(10) 0.0020(8) 0.0019(8) 0.0005(8)
C9 0.0176(10) 0.0153(10) 0.0195(11) -0.0012(8) 0.0014(8) 0.0014(8)
C10 0.0236(11) 0.0238(11) 0.0150(10) -0.0038(9) -0.0031(9) 0.0008(9)
C11 0.0461(18) 0.0309(15) 0.0435(18) -0.0086(14) 0.0163(15) 0.0056(13)
C12 0.0199(10) 0.0210(10) 0.0092(9) -0.0001(8) 0.0008(8) 0.0026(8)
C13 0.0227(11) 0.0159(10) 0.0192(11) -0.0021(9) -0.0001(9) -0.0026(8)
C14 0.0164(10) 0.0235(11) 0.0225(11) -0.0004(9) -0.0014(9) -0.0023(8)
C15 0.0199(10) 0.0213(11) 0.0136(10) 0.0002(8) -0.0006(8) 0.0057(8)
C16 0.0229(11) 0.0189(11) 0.0163(10) 0.0019(9) 0.0008(8) -0.0033(8)
C17 0.0161(10) 0.0222(10) 0.0200(11) -0.0001(9) 0.0011(8) -0.0034(8)
C18 0.0255(13) 0.0258(13) 0.0263(13) 0.0044(11) 0.0084(10) -0.0022(10)
C19 0.0215(12) 0.0364(14) 0.0173(11) 0.0016(10) -0.0035(9) -0.0009(10)
O21 0.0212(8) 0.0209(8) 0.0168(7) -0.0003(6) 0.0020(6) -0.0042(6)
O22 0.0231(8) 0.0250(8) 0.0207(8) 0.0003(7) 0.0046(6) -0.0015(6)
O23 0.0234(8) 0.0195(8) 0.0240(8) 0.0028(6) 0.0031(6) 0.0043(6)
O24 0.0274(8) 0.0199(8) 0.0274(9) 0.0001(7) -0.0012(7) -0.0028(7)
O25 0.0268(9) 0.0442(11) 0.0253(9) 0.0004(8) -0.0083(7) 0.0065(8)
O26 0.0334(10) 0.0294(9) 0.0292(10) 0.0111(8) -0.0009(8) 0.0016(8)
O27 0.0163(7) 0.0307(9) 0.0159(7) -0.0022(6) 0.0009(6) -0.0049(6)
O28 0.0240(8) 0.0272(8) 0.0153(8) -0.0053(6) -0.0010(6) -0.0021(7)
N21 0.0207(9) 0.0318(11) 0.0167(9) 0.0030(8) 0.0018(7) 0.0026(8)
C21 0.0181(10) 0.0157(10) 0.0190(10) 0.0002(8) -0.0005(8) 0.0025(8)
C22 0.0214(10) 0.0171(10) 0.0148(10) -0.0030(8) 0.0025(8) 0.0005(8)
C23 0.0168(10) 0.0156(10) 0.0157(10) -0.0016(8) 0.0009(8) -0.0018(8)
C24 0.0179(10) 0.0148(10) 0.0137(10) 0.0017(8) 0.0007(8) -0.0002(8)
C25 0.0184(10) 0.0174(10) 0.0150(10) 0.0014(8) 0.0015(8) 0.0016(8)
C26 0.0192(11) 0.0171(10) 0.0181(11) 0.0014(8) -0.0032(8) -0.0025(8)
C27 0.0232(11) 0.0143(10) 0.0156(10) -0.0010(8) -0.0037(8) 0.0015(8)
C28 0.0185(10) 0.0186(10) 0.0158(10) 0.0028(8) 0.0033(8) 0.0021(8)
C29 0.0181(10) 0.0183(10) 0.0160(10) 0.0022(8) -0.0013(8) -0.0009(8)
C30 0.0255(11) 0.0187(10) 0.0119(10) -0.0049(8) 0.0006(8) -0.0007(9)
C31 0.0302(14) 0.0204(11) 0.0282(13) 0.0018(10) 0.0042(11) 0.0069(10)
C32 0.0146(9) 0.0201(10) 0.0148(10) -0.0013(8) 0.0020(8) 0.0013(8)
C33 0.0202(11) 0.0210(11) 0.0177(11) -0.0026(9) 0.0004(8) -0.0033(8)
C34 0.0198(11) 0.0306(13) 0.0155(10) -0.0026(9) -0.0039(8) -0.0027(9)
C35 0.0172(10) 0.0253(11) 0.0152(10) 0.0043(9) 0.0024(8) 0.0044(9)
C36 0.0273(12) 0.0192(11) 0.0203(11) -0.0004(9) -0.0012(9) 0.0004(9)
C37 0.0236(11) 0.0226(11) 0.0173(10) -0.0023(9) -0.0021(9) -0.0019(9)
C38 0.0198(11) 0.0378(15) 0.0182(12) -0.0008(10) 0.0036(9) -0.0027(11)
C39 0.0259(12) 0.0254(12) 0.0189(12) -0.0037(10) -0.0058(9) -0.0022(10)

loop_
_atom_type_symbol
_atom_type_description
_atom_type_scat_dispersion_real
_atom_type_scat_dispersion_imag
_atom_type_scat_source
C C 0.0033 0.0016 'International Tables Vol C Tables 4.2.6.8 and 6.1.1.4'
H H 0.0000 0.0000 'International Tables Vol C Tables 4.2.6.8 and 6.1.1.4'
N N 0.0061 0.0033 'International Tables Vol C Tables 4.2.6.8 and 6.1.1.4'
O O 0.0106 0.0060 'International Tables Vol C Tables 4.2.6.8 and 6.1.1.4'

loop_
_geom_angle_atom_site_label_1
_geom_angle_atom_site_label_2
_geom_angle_atom_site_label_3
_geom_angle
_geom_angle_site_symmetry_1
_geom_angle_site_symmetry_3
_geom_angle_publ_flag
C1 O1 C5 121.00(16) . . ?
C10 O3 C11 115.3(2) . . ?
C9 O7 C18 117.31(18) . . ?
C7 O8 C19 117.86(17) . . ?
O5 N1 O6 124.44(19) . . ?
O5 N1 C15 117.72(19) . . ?
O6 N1 C15 117.83(19) . . ?
O2 C1 O1 118.0(2) . . ?
O2 C1 C2 124.8(2) . . ?
O1 C1 C2 117.25(18) . . ?
C1 C2 C10 111.31(18) . . ?
C1 C2 C3 113.37(18) . . ?
C10 C2 C3 109.95(18) . . ?
C1 C2 H2 109.9(14) . . ?
C10 C2 H2 103.5(14) . . ?
C3 C2 H2 108.3(15) . . ?
C4 C3 C12 112.54(18) . . ?
C4 C3 C2 107.92(17) . . ?
C12 C3 C2 112.93(18) . . ?
C4 C3 H3 112.1(15) . . ?
C12 C3 H3 107.2(14) . . ?
C2 C3 H3 103.9(15) . . ?
C5 C4 C9 116.77(19) . . ?
C5 C4 C3 121.44(19) . . ?
C9 C4 C3 121.77(19) . . ?
C4 C5 C6 124.6(2) . . ?
C4 C5 O1 121.10(19) . . ?
C6 C5 O1 114.23(18) . . ?
C7 C6 C5 116.7(2) . . ?
C7 C6 H6 121.6(15) . . ?
C5 C6 H6 121.7(15) . . ?
O8 C7 C6 123.49(19) . . ?
O8 C7 C8 114.77(19) . . ?
C6 C7 C8 121.7(2) . . ?
C9 C8 C7 119.3(2) . . ?
C9 C8 H8 122.4(17) . . ?
C7 C8 H8 118.2(17) . . ?
O7 C9 C8 124.1(2) . . ?
O7 C9 C4 114.88(19) . . ?
C8 C9 C4 120.97(19) . . ?
O4 C10 O3 125.0(2) . . ?
O4 C10 C2 123.2(2) . . ?
O3 C10 C2 111.66(19) . . ?
O3 C11 H11A 110(2) . . ?
O3 C11 H11B 108(2) . . ?
H11A C11 H11B 105(3) . . ?
O3 C11 H11C 108(2) . . ?
H11A C11 H11C 112(3) . . ?
H11B C11 H11C 115(3) . . ?
C13 C12 C17 119.3(2) . . ?
C13 C12 C3 120.0(2) . . ?
C17 C12 C3 120.62(19) . . ?
C12 C13 C14 121.0(2) . . ?
C12 C13 H13 118.4(14) . . ?
C14 C13 H13 120.6(14) . . ?
C15 C14 C13 118.0(2) . . ?
C15 C14 H14 124.4(16) . . ?
C13 C14 H14 117.5(16) . . ?
C16 C15 C14 122.6(2) . . ?
C16 C15 N1 118.7(2) . . ?
C14 C15 N1 118.75(19) . . ?
C15 C16 C17 118.4(2) . . ?
C15 C16 H16 122.1(15) . . ?
C17 C16 H16 119.5(15) . . ?
C16 C17 C12 120.7(2) . . ?
C16 C17 H17 118.5(13) . . ?
C12 C17 H17 120.7(13) . . ?
O7 C18 H18A 106(2) . . ?
O7 C18 H18B 110.4(16) . . ?
H18A C18 H18B 112(2) . . ?
O7 C18 H18C 111(2) . . ?
H18A C18 H18C 114(3) . . ?
H18B C18 H18C 104(3) . . ?
O8 C19 H19A 109.7(16) . . ?
O8 C19 H19B 111.1(15) . . ?
H19A C19 H19B 110(2) . . ?
O8 C19 H19C 105.4(19) . . ?
H19A C19 H19C 111(3) . . ?
H19B C19 H19C 110(2) . . ?
C21 O21 C25 121.02(17) . . ?
C30 O23 C31 115.25(18) . . ?
C29 O27 C38 116.97(18) . . ?
C27 O28 C39 117.53(18) . . ?
O26 N21 O25 123.6(2) . . ?
O26 N21 C35 118.1(2) . . ?
O25 N21 C35 118.2(2) . . ?
O22 C21 O21 117.79(19) . . ?
O22 C21 C22 124.4(2) . . ?
O21 C21 C22 117.85(18) . . ?
C21 C22 C30 111.36(18) . . ?
C21 C22 C23 112.78(17) . . ?
C30 C22 C23 110.62(18) . . ?
C21 C22 H22 111.4(14) . . ?
C30 C22 H22 100.8(14) . . ?
C23 C22 H22 109.2(14) . . ?
C24 C23 C32 113.71(17) . . ?
C24 C23 C22 108.99(17) . . ?
C32 C23 C22 111.00(18) . . ?
C24 C23 H23 106.9(16) . . ?
C32 C23 H23 108.2(15) . . ?
C22 C23 H23 107.8(14) . . ?
C25 C24 C29 116.31(19) . . ?
C25 C24 C23 121.72(19) . . ?
C29 C24 C23 121.95(18) . . ?
C24 C25 C26 124.2(2) . . ?
C24 C25 O21 121.25(19) . . ?
C26 C25 O21 114.41(18) . . ?
C27 C26 C25 117.5(2) . . ?
C27 C26 H26 128.2(14) . . ?
C25 C26 H26 114.2(14) . . ?
O28 C27 C26 125.0(2) . . ?
O28 C27 C28 114.28(19) . . ?
C26 C27 C28 120.8(2) . . ?
C29 C28 C27 120.0(2) . . ?
C29 C28 H28 121.6(16) . . ?
C27 C28 H28 118.4(16) . . ?
O27 C29 C28 124.18(19) . . ?
O27 C29 C24 114.72(18) . . ?
C28 C29 C24 121.10(19) . . ?
O24 C30 O23 124.9(2) . . ?
O24 C30 C22 123.6(2) . . ?
O23 C30 C22 111.33(18) . . ?
O23 C31 H31A 105.6(16) . . ?
O23 C31 H31B 104.6(18) . . ?
H31A C31 H31B 111(2) . . ?
O23 C31 H31C 109.1(16) . . ?
H31A C31 H31C 107(2) . . ?
H31B C31 H31C 119(3) . . ?
C37 C32 C33 119.1(2) . . ?
C37 C32 C23 121.67(19) . . ?
C33 C32 C23 119.24(19) . . ?
C34 C33 C32 120.9(2) . . ?
C34 C33 H33 113.4(15) . . ?
C32 C33 H33 125.8(15) . . ?
C33 C34 C35 118.2(2) . . ?
C33 C34 H34 125.3(16) . . ?
C35 C34 H34 116.5(16) . . ?
C36 C35 C34 122.5(2) . . ?
C36 C35 N21 118.7(2) . . ?
C34 C35 N21 118.7(2) . . ?
C37 C36 C35 118.4(2) . . ?
C37 C36 H36 123.9(16) . . ?
C35 C36 H36 117.6(16) . . ?
C36 C37 C32 120.9(2) . . ?
C36 C37 H37 121.9(16) . . ?
C32 C37 H37 117.1(16) . . ?
O27 C38 H38A 106.3(19) . . ?
O27 C38 H38B 108.0(17) . . ?
H38A C38 H38B 107(2) . . ?
O27 C38 H38C 109.1(17) . . ?
H38A C38 H38C 114(3) . . ?
H38B C38 H38C 113(2) . . ?
O28 C39 H39A 111.3(15) . . ?
O28 C39 H39B 113.0(16) . . ?
H39A C39 H39B 108(2) . . ?
O28 C39 H39C 107.9(17) . . ?
H39A C39 H39C 111(2) . . ?
H39B C39 H39C 105(2) . . ?

loop_
_geom_bond_atom_site_label_1
_geom_bond_atom_site_label_2
_geom_bond_distance
_geom_bond_site_symmetry_2
_geom_bond_publ_flag
O1 C1 1.358(3) . ?
O1 C5 1.412(3) . ?
O2 C1 1.202(3) . ?
O3 C10 1.328(3) . ?
O3 C11 1.462(3) . ?
O4 C10 1.191(3) . ?
O5 N1 1.221(2) . ?
O6 N1 1.225(3) . ?
O7 C9 1.355(3) . ?
O7 C18 1.442(3) . ?
O8 C7 1.363(3) . ?
O8 C19 1.435(3) . ?
N1 C15 1.475(3) . ?
C1 C2 1.509(3) . ?
C2 C10 1.536(3) . ?
C2 C3 1.542(3) . ?
C2 H2 1.02(3) . ?
C3 C4 1.509(3) . ?
C3 C12 1.522(3) . ?
C3 H3 0.93(2) . ?
C4 C5 1.377(3) . ?
C4 C9 1.411(3) . ?
C5 C6 1.395(3) . ?
C6 C7 1.386(3) . ?
C6 H6 0.95(2) . ?
C7 C8 1.397(3) . ?
C8 C9 1.390(3) . ?
C8 H8 0.86(3) . ?
C11 H11A 0.96(3) . ?
C11 H11B 0.96(4) . ?
C11 H11C 0.99(4) . ?
C12 C13 1.388(3) . ?
C12 C17 1.397(3) . ?
C13 C14 1.390(3) . ?
C13 H13 0.89(2) . ?
C14 C15 1.385(3) . ?
C14 H14 0.94(3) . ?
C15 C16 1.383(3) . ?
C16 C17 1.385(3) . ?
C16 H16 0.95(3) . ?
C17 H17 0.94(2) . ?
C18 H18A 0.93(3) . ?
C18 H18B 0.94(3) . ?
C18 H18C 0.98(4) . ?
C19 H19A 0.99(3) . ?
C19 H19B 0.95(3) . ?
C19 H19C 0.94(3) . ?
O21 C21 1.359(3) . ?
O21 C25 1.405(3) . ?
O22 C21 1.197(3) . ?
O23 C30 1.334(3) . ?
O23 C31 1.455(3) . ?
O24 C30 1.200(3) . ?
O25 N21 1.228(3) . ?
O26 N21 1.225(3) . ?
O27 C29 1.356(3) . ?
O27 C38 1.438(3) . ?
O28 C27 1.362(3) . ?
O28 C39 1.428(3) . ?
N21 C35 1.475(3) . ?
C21 C22 1.517(3) . ?
C22 C30 1.529(3) . ?
C22 C23 1.542(3) . ?
C22 H22 1.00(3) . ?
C23 C24 1.505(3) . ?
C23 C32 1.518(3) . ?
C23 H23 0.94(2) . ?
C24 C25 1.375(3) . ?
C24 C29 1.415(3) . ?
C25 C26 1.393(3) . ?
C26 C27 1.379(3) . ?
C26 H26 0.98(2) . ?
C27 C28 1.394(3) . ?
C28 C29 1.377(3) . ?
C28 H28 0.93(3) . ?
C31 H31A 1.03(3) . ?
C31 H31B 0.98(4) . ?
C31 H31C 0.99(3) . ?
C32 C37 1.395(3) . ?
C32 C33 1.397(3) . ?
C33 C34 1.385(3) . ?
C33 H33 1.00(2) . ?
C34 C35 1.385(3) . ?
C34 H34 0.94(3) . ?
C35 C36 1.383(3) . ?
C36 C37 1.382(3) . ?
C36 H36 0.89(2) . ?
C37 H37 0.93(3) . ?
C38 H38A 0.92(3) . ?
C38 H38B 0.92(3) . ?
C38 H38C 1.01(3) . ?
C39 H39A 1.00(3) . ?
C39 H39B 0.95(3) . ?
C39 H39C 0.99(3) . ?

loop_
_geom_torsion_atom_site_label_1
_geom_torsion_atom_site_label_2
_geom_torsion_atom_site_label_3
_geom_torsion_atom_site_label_4
_geom_torsion
_geom_torsion_site_symmetry_1
_geom_torsion_site_symmetry_2
_geom_torsion_site_symmetry_3
_geom_torsion_site_symmetry_4
_geom_torsion_publ_flag
C5 O1 C1 O2 171.89(19) . . . . ?
C5 O1 C1 C2 -8.7(3) . . . . ?
O2 C1 C2 C10 95.1(3) . . . . ?
O1 C1 C2 C10 -84.2(2) . . . . ?
O2 C1 C2 C3 -140.3(2) . . . . ?
O1 C1 C2 C3 40.4(3) . . . . ?
C1 C2 C3 C4 -46.9(2) . . . . ?
C10 C2 C3 C4 78.4(2) . . . . ?
C1 C2 C3 C12 78.1(2) . . . . ?
C10 C2 C3 C12 -156.54(18) . . . . ?
C12 C3 C4 C5 -98.2(2) . . . . ?
C2 C3 C4 C5 27.1(3) . . . . ?
C12 C3 C4 C9 80.1(3) . . . . ?
C2 C3 C4 C9 -154.6(2) . . . . ?
C9 C4 C5 C6 0.5(3) . . . . ?
C3 C4 C5 C6 178.9(2) . . . . ?
C9 C4 C5 O1 -175.47(18) . . . . ?
C3 C4 C5 O1 2.9(3) . . . . ?
C1 O1 C5 C4 -14.0(3) . . . . ?
C1 O1 C5 C6 169.60(18) . . . . ?
C4 C5 C6 C7 -0.5(3) . . . . ?
O1 C5 C6 C7 175.70(18) . . . . ?
C19 O8 C7 C6 -0.9(3) . . . . ?
C19 O8 C7 C8 179.4(2) . . . . ?
C5 C6 C7 O8 -179.08(19) . . . . ?
C5 C6 C7 C8 0.6(3) . . . . ?
O8 C7 C8 C9 179.03(19) . . . . ?
C6 C7 C8 C9 -0.7(3) . . . . ?
C18 O7 C9 C8 3.5(3) . . . . ?
C18 O7 C9 C4 -175.5(2) . . . . ?
C7 C8 C9 O7 -178.3(2) . . . . ?
C7 C8 C9 C4 0.7(3) . . . . ?
C5 C4 C9 O7 178.52(18) . . . . ?
C3 C4 C9 O7 0.1(3) . . . . ?
C5 C4 C9 C8 -0.6(3) . . . . ?
C3 C4 C9 C8 -179.0(2) . . . . ?
C11 O3 C10 O4 4.2(4) . . . . ?
C11 O3 C10 C2 -172.7(2) . . . . ?
C1 C2 C10 O4 162.9(2) . . . . ?
C3 C2 C10 O4 36.4(3) . . . . ?
C1 C2 C10 O3 -20.1(3) . . . . ?
C3 C2 C10 O3 -146.61(19) . . . . ?
C4 C3 C12 C13 -122.8(2) . . . . ?
C2 C3 C12 C13 114.7(2) . . . . ?
C4 C3 C12 C17 54.8(3) . . . . ?
C2 C3 C12 C17 -67.7(3) . . . . ?
C17 C12 C13 C14 -1.6(3) . . . . ?
C3 C12 C13 C14 176.1(2) . . . . ?
C12 C13 C14 C15 -1.0(3) . . . . ?
C13 C14 C15 C16 2.5(3) . . . . ?
C13 C14 C15 N1 -177.6(2) . . . . ?
O5 N1 C15 C16 162.5(2) . . . . ?
O6 N1 C15 C16 -18.3(3) . . . . ?
O5 N1 C15 C14 -17.4(3) . . . . ?
O6 N1 C15 C14 161.7(2) . . . . ?
C14 C15 C16 C17 -1.3(3) . . . . ?
N1 C15 C16 C17 178.8(2) . . . . ?
C15 C16 C17 C12 -1.3(3) . . . . ?
C13 C12 C17 C16 2.7(3) . . . . ?
C3 C12 C17 C16 -174.9(2) . . . . ?
C25 O21 C21 O22 -168.72(19) . . . . ?
C25 O21 C21 C22 10.6(3) . . . . ?
O22 C21 C22 C30 -95.5(3) . . . . ?
O21 C21 C22 C30 85.2(2) . . . . ?
O22 C21 C22 C23 139.5(2) . . . . ?
O21 C21 C22 C23 -39.8(3) . . . . ?
C21 C22 C23 C24 44.6(2) . . . . ?
C30 C22 C23 C24 -80.9(2) . . . . ?
C21 C22 C23 C32 -81.4(2) . . . . ?
C30 C22 C23 C32 153.12(18) . . . . ?
C32 C23 C24 C25 99.1(2) . . . . ?
C22 C23 C24 C25 -25.4(3) . . . . ?
C32 C23 C24 C29 -79.5(2) . . . . ?
C22 C23 C24 C29 156.1(2) . . . . ?
C29 C24 C25 C26 -0.6(3) . . . . ?
C23 C24 C25 C26 -179.3(2) . . . . ?
C29 C24 C25 O21 175.60(18) . . . . ?
C23 C24 C25 O21 -3.1(3) . . . . ?
C21 O21 C25 C24 12.0(3) . . . . ?
C21 O21 C25 C26 -171.42(19) . . . . ?
C24 C25 C26 C27 -0.6(3) . . . . ?
O21 C25 C26 C27 -177.06(19) . . . . ?
C39 O28 C27 C26 2.0(3) . . . . ?
C39 O28 C27 C28 -178.43(19) . . . . ?
C25 C26 C27 O28 -178.8(2) . . . . ?
C25 C26 C27 C28 1.6(3) . . . . ?
O28 C27 C28 C29 179.01(19) . . . . ?
C26 C27 C28 C29 -1.4(3) . . . . ?
C38 O27 C29 C28 1.8(3) . . . . ?
C38 O27 C29 C24 -179.1(2) . . . . ?
C27 C28 C29 O27 179.1(2) . . . . ?
C27 C28 C29 C24 0.1(3) . . . . ?
C25 C24 C29 O27 -178.26(18) . . . . ?
C23 C24 C29 O27 0.4(3) . . . . ?
C25 C24 C29 C28 0.9(3) . . . . ?
C23 C24 C29 C28 179.5(2) . . . . ?
C31 O23 C30 O24 0.9(3) . . . . ?
C31 O23 C30 C22 176.45(18) . . . . ?
C21 C22 C30 O24 -157.1(2) . . . . ?
C23 C22 C30 O24 -30.9(3) . . . . ?
C21 C22 C30 O23 27.3(2) . . . . ?
C23 C22 C30 O23 153.56(18) . . . . ?
C24 C23 C32 C37 -25.6(3) . . . . ?
C22 C23 C32 C37 97.7(2) . . . . ?
C24 C23 C32 C33 155.57(19) . . . . ?
C22 C23 C32 C33 -81.1(2) . . . . ?
C37 C32 C33 C34 1.3(3) . . . . ?
C23 C32 C33 C34 -179.8(2) . . . . ?
C32 C33 C34 C35 -0.2(3) . . . . ?
C33 C34 C35 C36 -1.0(3) . . . . ?
C33 C34 C35 N21 178.56(19) . . . . ?
O26 N21 C35 C36 -9.8(3) . . . . ?
O25 N21 C35 C36 170.2(2) . . . . ?
O26 N21 C35 C34 170.6(2) . . . . ?
O25 N21 C35 C34 -9.4(3) . . . . ?
C34 C35 C36 C37 1.1(3) . . . . ?
N21 C35 C36 C37 -178.5(2) . . . . ?
C35 C36 C37 C32 0.1(3) . . . . ?
C33 C32 C37 C36 -1.3(3) . . . . ?
C23 C32 C37 C36 179.9(2) . . . . ?
